data_2227306
loop_
_publ_author_name
'Hemamalini, Madhukar'
'Fun, Hoong-Kun'

_publ_section_title
;
 2-Amino-5-bromopyridinium 3-carboxyprop-2-enoate
;
_journal_coeditor_code CI5141
_journal_issue 9
_journal_name_full 'Acta Crystallographica Section E'
_journal_page_first o2200
_journal_page_last o2201
_journal_paper_doi 10.1107/S1600536810030059
_journal_volume 66
_journal_year 2010
_chemical_formula_iupac 'C5 H6 Br N2 +, C4 H3 O4 -'
_chemical_formula_moiety 'C5 H6 Br N2 +, C4 H3 O4 -'
_chemical_formula_sum 'C9 H9 Br N2 O4'
_chemical_formula_weight 289.09
_chemical_name_common
;
2-amino-5-bromopyridinium hydrogen maleate
;
_chemical_name_systematic
;
2-Amino-5-bromopyridinium 3-carboxyprop-2-enoate
;
_space_group_IT_number 2
_symmetry_cell_setting triclinic
_symmetry_space_group_name_Hall '-P 1'
_symmetry_space_group_name_H-M 'P -1'
_atom_sites_solution_hydrogens geom
_atom_sites_solution_primary direct
_atom_sites_solution_secondary difmap
_audit_creation_method SHELXL-97
_cell_angle_alpha 80.4550(10)
_cell_angle_beta 74.1750(10)
_cell_angle_gamma 85.1230(10)
_cell_formula_units_Z 2
_cell_length_a 5.74340(10)
_cell_length_b 9.58710(10)
_cell_length_c 10.3034(2)
_cell_measurement_reflns_used 9953
_cell_measurement_temperature 100.00(10)
_cell_measurement_theta_max 35.21
_cell_measurement_theta_min 2.76
_cell_volume 537.799(15)
_computing_cell_refinement 'SAINT (Bruker, 2009)'
_computing_data_collection 'APEX2 (Bruker, 2009)'
_computing_data_reduction 'SAINT (Bruker, 2009)'
_computing_molecular_graphics 'SHELXTL (Sheldrick, 2008)'
_computing_publication_material 'SHELXTL (Sheldrick, 2008) and PLATON (Spek, 2009)'
_computing_structure_refinement 'SHELXTL (Sheldrick, 2008)'
_computing_structure_solution 'SHELXTL (Sheldrick, 2008)'
_diffrn_ambient_temperature 100.00(10)
_diffrn_measured_fraction_theta_full 0.993
_diffrn_measured_fraction_theta_max 0.993
_diffrn_measurement_device_type
;
Bruker SMART APEXII CCD area-detector diffractometer
;
_diffrn_measurement_method '\f and \w scans'
_diffrn_radiation_monochromator graphite
_diffrn_radiation_source 'fine-focus sealed tube'
_diffrn_radiation_type MoK\a
_diffrn_radiation_wavelength 0.71073
_diffrn_reflns_av_R_equivalents 0.0200
_diffrn_reflns_av_sigmaI/netI 0.0175
_diffrn_reflns_limit_h_max 8
_diffrn_reflns_limit_h_min -9
_diffrn_reflns_limit_k_max 15
_diffrn_reflns_limit_k_min -15
_diffrn_reflns_limit_l_max 15
_diffrn_reflns_limit_l_min -16
_diffrn_reflns_number 17591
_diffrn_reflns_theta_full 35.00
_diffrn_reflns_theta_max 35.00
_diffrn_reflns_theta_min 2.08
_diffrn_standards_number 0
_exptl_absorpt_coefficient_mu 3.822
_exptl_absorpt_correction_T_max 0.5543
_exptl_absorpt_correction_T_min 0.2263
_exptl_absorpt_correction_type multi-scan
_exptl_absorpt_process_details '(SADABS; Bruker, 2009)'
_exptl_crystal_colour colourless
_exptl_crystal_density_diffrn 1.785
_exptl_crystal_density_method 'not measured'
_exptl_crystal_description Plate
_exptl_crystal_F_000 288
_exptl_crystal_size_max 0.55
_exptl_crystal_size_mid 0.26
_exptl_crystal_size_min 0.17
_refine_diff_density_max 1.109
_refine_diff_density_min -0.699
_refine_ls_extinction_method none
_refine_ls_goodness_of_fit_ref 1.059
_refine_ls_hydrogen_treatment mixed
_refine_ls_matrix_type full
_refine_ls_number_parameters 157
_refine_ls_number_reflns 4705
_refine_ls_number_restraints 0
_refine_ls_restrained_S_all 1.059
_refine_ls_R_factor_all 0.0284
_refine_ls_R_factor_gt 0.0240
_refine_ls_shift/su_max 0.001
_refine_ls_shift/su_max_lt 0.001
_refine_ls_shift/su_mean 0.000
_refine_ls_structure_factor_coef Fsqd
_refine_ls_weighting_details 'calc w=1/[\s^2^(Fo^2^)+(0.0326P)^2^+0.1770P] where P=(Fo^2^+2Fc^2^)/3'
_refine_ls_weighting_scheme calc
_refine_ls_wR_factor_gt 0.0625
_refine_ls_wR_factor_ref 0.0643
_reflns_number_gt 4235
_reflns_number_total 4705
_reflns_threshold_expression I>2\s(I)
_cod_data_source_file ci5141.cif
_cod_data_source_block I
_cod_database_code 2227306
_cod_database_fobs_code 2227306

loop_
_symmetry_equiv_pos_as_xyz
'x, y, z'
'-x, -y, -z'

loop_
_atom_site_type_symbol
_atom_site_label
_atom_site_fract_x
_atom_site_fract_y
_atom_site_fract_z
_atom_site_U_iso_or_equiv
_atom_site_adp_type
_atom_site_calc_flag
_atom_site_refinement_flags
_atom_site_occupancy
_atom_site_disorder_assembly
_atom_site_disorder_group
Br Br1 0.08004(2) 0.537686(13) 0.294128(12) 0.02696(4) Uani d . 1 . .
N N1 0.42643(16) 0.83409(10) -0.01859(9) 0.01624(14) Uani d . 1 . .
N N2 0.81699(17) 0.85829(11) -0.15773(10) 0.02185(17) Uani d . 1 . .
C C1 0.65936(17) 0.78492(11) -0.05651(10) 0.01673(16) Uani d . 1 . .
C C2 0.72501(19) 0.65511(12) 0.01629(11) 0.01905(18) Uani d . 1 . .
H H2A 0.8842 0.6194 -0.0062 0.023 Uiso calc R 1 . .
C C3 0.55552(19) 0.58268(11) 0.11897(11) 0.01939(18) Uani d . 1 . .
H H3A 0.5979 0.4971 0.1659 0.023 Uiso calc R 1 . .
C C4 0.31486(19) 0.63883(11) 0.15333(11) 0.01821(17) Uani d . 1 . .
C C5 0.25417(18) 0.76411(11) 0.08418(10) 0.01714(16) Uani d . 1 . .
H H5A 0.0962 0.8017 0.1069 0.021 Uiso calc R 1 . .
O O1 0.81743(14) 0.18263(11) 0.44160(9) 0.02726(19) Uani d . 1 . .
H H1O1 0.7489 0.1584 0.5288 0.041 Uiso d R 1 . .
O O2 0.68803(15) 0.26191(9) 0.25903(8) 0.02102(15) Uani d . 1 . .
O O3 0.63826(14) 0.09096(10) 0.68047(9) 0.02256(16) Uani d . 1 . .
O O4 0.27013(14) 0.06052(9) 0.82150(8) 0.01999(14) Uani d . 1 . .
C C6 0.64341(18) 0.21863(11) 0.38215(10) 0.01679(16) Uani d . 1 . .
C C7 0.38534(18) 0.20548(12) 0.46279(11) 0.01807(17) Uani d . 1 . .
H H7A 0.2729 0.2353 0.4128 0.022 Uiso calc R 1 . .
C C8 0.28808(18) 0.15795(12) 0.59511(11) 0.01824(17) Uani d . 1 . .
H H8A 0.1197 0.1616 0.6220 0.022 Uiso calc R 1 . .
C C9 0.40698(18) 0.09990(11) 0.70659(10) 0.01663(16) Uani d . 1 . .
H H1N1 0.381(3) 0.913(2) -0.0621(19) 0.026(4) Uiso d . 1 . .
H H1N2 0.769(3) 0.931(2) -0.2027(19) 0.028(4) Uiso d . 1 . .
H H2N2 0.956(4) 0.827(2) -0.183(2) 0.038(5) Uiso d . 1 . .

loop_
_atom_site_aniso_label
_atom_site_aniso_U_11
_atom_site_aniso_U_22
_atom_site_aniso_U_33
_atom_site_aniso_U_12
_atom_site_aniso_U_13
_atom_site_aniso_U_23
Br1 0.02461(6) 0.02342(6) 0.02515(6) -0.00137(4) 0.00082(4) 0.00590(4)
N1 0.0158(3) 0.0172(4) 0.0146(3) 0.0015(3) -0.0040(3) -0.0003(3)
N2 0.0163(3) 0.0246(4) 0.0203(4) 0.0009(3) -0.0015(3) 0.0024(3)
C1 0.0153(4) 0.0190(4) 0.0154(4) 0.0006(3) -0.0039(3) -0.0021(3)
C2 0.0171(4) 0.0184(4) 0.0213(4) 0.0028(3) -0.0059(3) -0.0023(3)
C3 0.0209(4) 0.0162(4) 0.0206(4) 0.0022(3) -0.0067(3) -0.0009(3)
C4 0.0191(4) 0.0175(4) 0.0163(4) -0.0004(3) -0.0031(3) -0.0005(3)
C5 0.0164(4) 0.0179(4) 0.0158(4) 0.0006(3) -0.0031(3) -0.0015(3)
O1 0.0143(3) 0.0452(5) 0.0193(4) -0.0035(3) -0.0053(3) 0.0062(3)
O2 0.0205(3) 0.0239(4) 0.0163(3) 0.0014(3) -0.0039(3) 0.0010(3)
O3 0.0157(3) 0.0322(4) 0.0184(3) -0.0007(3) -0.0058(3) 0.0021(3)
O4 0.0193(3) 0.0209(4) 0.0162(3) 0.0023(3) -0.0016(3) 0.0008(3)
C6 0.0158(4) 0.0164(4) 0.0172(4) -0.0001(3) -0.0041(3) -0.0006(3)
C7 0.0146(4) 0.0213(4) 0.0178(4) 0.0011(3) -0.0053(3) -0.0006(3)
C8 0.0146(4) 0.0211(4) 0.0177(4) 0.0009(3) -0.0042(3) -0.0002(3)
C9 0.0171(4) 0.0164(4) 0.0161(4) 0.0006(3) -0.0046(3) -0.0017(3)

loop_
_atom_type_symbol
_atom_type_description
_atom_type_scat_dispersion_real
_atom_type_scat_dispersion_imag
_atom_type_scat_source
C C 0.0033 0.0016 'International Tables Vol C Tables 4.2.6.8 and 6.1.1.4'
H H 0.0000 0.0000 'International Tables Vol C Tables 4.2.6.8 and 6.1.1.4'
N N 0.0061 0.0033 'International Tables Vol C Tables 4.2.6.8 and 6.1.1.4'
O O 0.0106 0.0060 'International Tables Vol C Tables 4.2.6.8 and 6.1.1.4'
Br Br -0.2901 2.4595 'International Tables Vol C Tables 4.2.6.8 and 6.1.1.4'

loop_
_geom_angle_atom_site_label_1
_geom_angle_atom_site_label_2
_geom_angle_atom_site_label_3
_geom_angle_site_symmetry_1
_geom_angle_site_symmetry_3
_geom_angle
_geom_angle_publ_flag
C1 N1 C5 . . 123.02(9) ?
C1 N1 H1N1 . . 119.6(13) ?
C5 N1 H1N1 . . 117.3(13) ?
C1 N2 H1N2 . . 119.8(13) ?
C1 N2 H2N2 . . 120.2(15) ?
H1N2 N2 H2N2 . . 120(2) ?
N2 C1 N1 . . 119.76(10) ?
N2 C1 C2 . . 122.44(9) ?
N1 C1 C2 . . 117.79(9) ?
C3 C2 C1 . . 120.27(9) ?
C3 C2 H2A . . 119.9 ?
C1 C2 H2A . . 119.9 ?
C2 C3 C4 . . 119.36(10) ?
C2 C3 H3A . . 120.3 ?
C4 C3 H3A . . 120.3 ?
C5 C4 C3 . . 119.99(10) ?
C5 C4 Br1 . . 120.70(8) ?
C3 C4 Br1 . . 119.31(8) ?
C4 C5 N1 . . 119.57(9) ?
C4 C5 H5A . . 120.2 ?
N1 C5 H5A . . 120.2 ?
C6 O1 H1O1 . . 106.9 ?
O2 C6 O1 . . 120.95(9) ?
O2 C6 C7 . . 118.87(9) ?
O1 C6 C7 . . 120.17(9) ?
C8 C7 C6 . . 130.95(9) ?
C8 C7 H7A . . 114.5 ?
C6 C7 H7A . . 114.5 ?
C7 C8 C9 . . 130.44(9) ?
C7 C8 H8A . . 114.8 ?
C9 C8 H8A . . 114.8 ?
O4 C9 O3 . . 123.48(10) ?
O4 C9 C8 . . 116.75(9) ?
O3 C9 C8 . . 119.77(9) ?

loop_
_geom_bond_atom_site_label_1
_geom_bond_atom_site_label_2
_geom_bond_site_symmetry_2
_geom_bond_distance
_geom_bond_publ_flag
Br1 C4 . 1.8848(11) ?
N1 C1 . 1.3540(13) ?
N1 C5 . 1.3624(13) ?
N1 H1N1 . 0.870(19) ?
N2 C1 . 1.3237(14) ?
N2 H1N2 . 0.842(19) ?
N2 H2N2 . 0.82(2) ?
C1 C2 . 1.4207(15) ?
C2 C3 . 1.3633(16) ?
C2 H2A . 0.93 ?
C3 C4 . 1.4126(15) ?
C3 H3A . 0.93 ?
C4 C5 . 1.3609(15) ?
C5 H5A . 0.93 ?
O1 C6 . 1.3032(12) ?
O1 H1O1 . 0.88 ?
O2 C6 . 1.2301(13) ?
O3 C9 . 1.2796(12) ?
O4 C9 . 1.2477(12) ?
C6 C7 . 1.4929(14) ?
C7 C8 . 1.3417(15) ?
C7 H7A . 0.93 ?
C8 C9 . 1.4988(14) ?
C8 H8A . 0.93 ?

loop_
_geom_hbond_atom_site_label_D
_geom_hbond_atom_site_label_H
_geom_hbond_atom_site_label_A
_geom_hbond_site_symmetry_A
_geom_hbond_distance_DH
_geom_hbond_distance_HA
_geom_hbond_distance_DA
_geom_hbond_angle_DHA
_geom_hbond_publ_flag
O1 H1O1 O3 . 0.88 1.57 2.4380(13) 171 yes
N1 H1N1 O4 1_564 0.87(2) 1.88(2) 2.7426(13) 169(2) yes
N2 H1N2 O3 1_564 0.84(2) 2.01(2) 2.8495(14) 174(2) yes
N2 H2N2 O2 2_765 0.82(2) 2.14(2) 2.9534(13) 176(2) yes
C3 H3A O2 . 0.93 2.37 3.2937(14) 171 yes
C5 H5A O4 2_566 0.93 2.39 3.3051(14) 167 yes

loop_
_geom_torsion_atom_site_label_1
_geom_torsion_atom_site_label_2
_geom_torsion_atom_site_label_3
_geom_torsion_atom_site_label_4
_geom_torsion_site_symmetry_1
_geom_torsion_site_symmetry_2
_geom_torsion_site_symmetry_3
_geom_torsion_site_symmetry_4
_geom_torsion
_geom_torsion_publ_flag
C5 N1 C1 N2 . . . . 179.73(10) ?
C5 N1 C1 C2 . . . . -0.79(15) ?
N2 C1 C2 C3 . . . . -179.37(11) ?
N1 C1 C2 C3 . . . . 1.17(16) ?
C1 C2 C3 C4 . . . . -0.77(16) ?
C2 C3 C4 C5 . . . . -0.03(17) ?
C2 C3 C4 Br1 . . . . 179.39(8) ?
C3 C4 C5 N1 . . . . 0.43(16) ?
Br1 C4 C5 N1 . . . . -178.99(8) ?
C1 N1 C5 C4 . . . . 0.00(16) ?
O2 C6 C7 C8 . . . . 177.71(12) ?
O1 C6 C7 C8 . . . . -1.27(19) ?
C6 C7 C8 C9 . . . . -1.0(2) ?
C7 C8 C9 O4 . . . . -178.65(11) ?
C7 C8 C9 O3 . . . . 0.33(18) ?

loop_
_cod_related_entry_id
_cod_related_entry_database
_cod_related_entry_code
1 ChemSpider 30656199
